data_7110507
loop_
_publ_author_name
'Simonato, Jean-Pierre'
'P\'ecaut, Jacques'
'Marchon, Jean-Claude'
'Robert Scheidt, W.'

_publ_section_title
;
 Antagonistic metal-directed inductions in catalytic asymmetric
 aziridination by manganese and iron tetramethylchiroporphyrins
;
_journal_issue 11
_journal_name_full 'Chemical Communications'
_journal_page_first 989
_journal_paper_doi 10.1039/a901559k
_journal_year 1999
_chemical_formula_sum 'C49 H54 Cl3 Mn N4 O8'
_chemical_formula_weight 988.25
_chemical_name_systematic
;
 ?
;
_space_group_IT_number 96
_symmetry_space_group_name_Hall 'P 4nw 2abw'
_symmetry_space_group_name_H-M 'P 43 21 2'
_atom_sites_solution_hydrogens geom
_atom_sites_solution_primary direct
_atom_sites_solution_secondary difmap
_audit_creation_method SHELXL
_cell_angle_alpha 90.00
_cell_angle_beta 90.00
_cell_angle_gamma 90.00
_cell_formula_units_Z 4
_cell_length_a 13.280(2)
_cell_length_b 13.280(2)
_cell_length_c 26.529(5)
_cell_measurement_temperature 193(2)
_cell_volume 4678.6(13)
_computing_data_collection 'SMART CCD'
_computing_data_reduction SAINT
_computing_structure_refinement 'SHELXL-93 (Sheldrick, 1993)'
_computing_structure_solution 'SHELXS-86 (Sheldrick, 1990)'
_diffrn_ambient_temperature 193(2)
_diffrn_radiation_monochromator graphite
_diffrn_radiation_source 'fine-focus sealed tube'
_diffrn_radiation_type MoK\a
_diffrn_radiation_wavelength 0.71073
_diffrn_reflns_av_R_equivalents 0.0494
_diffrn_reflns_av_sigmaI/netI 0.0336
_diffrn_reflns_limit_h_max 13
_diffrn_reflns_limit_h_min -15
_diffrn_reflns_limit_k_max 16
_diffrn_reflns_limit_k_min -16
_diffrn_reflns_limit_l_max 30
_diffrn_reflns_limit_l_min -31
_diffrn_reflns_number 22412
_diffrn_reflns_theta_max 26.17
_diffrn_reflns_theta_min 1.71
_exptl_absorpt_coefficient_mu 0.512
_exptl_crystal_density_diffrn 1.403
_exptl_crystal_F_000 2064
_refine_diff_density_max 0.677
_refine_diff_density_min -0.508
_refine_diff_density_rms 0.066
_refine_ls_abs_structure_details 'Flack H D (1983), Acta Cryst. A39, 876-881'
_refine_ls_abs_structure_Flack 0.01(2)
_refine_ls_extinction_coef 0.0071(5)
_refine_ls_extinction_expression Fc^*^=kFc[1+0.001xFc^2^\l^3^/sin(2\q)]^-1/4^
_refine_ls_extinction_method SHELXL
_refine_ls_goodness_of_fit_all 1.034
_refine_ls_goodness_of_fit_obs 1.052
_refine_ls_matrix_type full
_refine_ls_number_parameters 306
_refine_ls_number_reflns 4360
_refine_ls_number_restraints 0
_refine_ls_restrained_S_all 1.034
_refine_ls_restrained_S_obs 1.052
_refine_ls_R_factor_all 0.0512
_refine_ls_R_factor_obs 0.0458
_refine_ls_shift/esd_max 0.000
_refine_ls_shift/esd_mean 0.000
_refine_ls_structure_factor_coef Fsqd
_refine_ls_weighting_details 'w=1/[\s^2^(Fo^2^)+(0.0861P)^2^+1.6562P] where P=(Fo^2^+2Fc^2^)/3'
_refine_ls_weighting_scheme calc
_refine_ls_wR_factor_all 0.1277
_refine_ls_wR_factor_obs 0.1230
_reflns_number_observed 3935
_reflns_number_total 4360
_reflns_observed_criterion >2sigma(I)
_cod_data_source_file 901559ksup1.cif
_cod_data_source_block struc
_cod_depositor_comments
;
The following automatic conversions were performed:

'_refine_ls_weighting_scheme' value 'calc
w=1/[\s^2^(Fo^2^)+(0.0861P)^2^+1.6562P] where P=(Fo^2^+2Fc^2^)/3' was
changed to 'calc'. New tag '_refine_ls_weighting_details' was
created. The value of the new tag was set to
'w=1/[\s^2^(Fo^2^)+(0.0861P)^2^+1.6562P] where P=(Fo^2^+2Fc^2^)/3'.

Automatic conversion script
Id: cif_fix_values 3143 2015-03-26 13:38:13Z robertas 
;
_cod_original_cell_volume 4679.0(13)
_cod_database_code 7110507

loop_
_symmetry_equiv_pos_as_xyz
'x, y, z'
'-x, -y, z+1/2'
'-y+1/2, x+1/2, z+3/4'
'y+1/2, -x+1/2, z+1/4'
'-x+1/2, y+1/2, -z+3/4'
'x+1/2, -y+1/2, -z+1/4'
'y, x, -z'
'-y, -x, -z+1/2'

loop_
_atom_site_aniso_label
_atom_site_aniso_U_11
_atom_site_aniso_U_22
_atom_site_aniso_U_33
_atom_site_aniso_U_23
_atom_site_aniso_U_13
_atom_site_aniso_U_12
Mn 0.02895(12) 0.02895(12) 0.0206(2) -0.00124(11) 0.00124(11) 0.0018(2)
Cl 0.0446(2) 0.0446(2) 0.0422(4) -0.0040(3) 0.0040(3) -0.0162(3)
O11 0.0371(8) 0.0660(11) 0.0329(7) 0.0001(7) -0.0024(7) -0.0025(8)
O12 0.0483(9) 0.0545(9) 0.0337(8) -0.0090(7) 0.0045(7) 0.0057(8)
O21 0.0369(8) 0.0745(12) 0.0551(10) -0.0180(9) -0.0021(8) 0.0121(9)
O22 0.0430(8) 0.0607(10) 0.0451(8) -0.0121(8) -0.0175(7) 0.0126(8)
N1 0.0314(8) 0.0282(8) 0.0232(7) -0.0001(6) 0.0028(7) 0.0017(7)
N2 0.0295(8) 0.0288(8) 0.0250(7) -0.0017(7) 0.0013(7) -0.0011(7)
C1 0.0305(9) 0.0257(9) 0.0304(10) 0.0000(8) 0.0043(8) 0.0032(8)
C2 0.0360(11) 0.0355(11) 0.0385(11) 0.0052(9) 0.0033(9) 0.0077(9)
C3 0.0382(11) 0.0331(10) 0.0292(10) 0.0072(9) 0.0019(9) 0.0047(9)
C4 0.0306(9) 0.0265(9) 0.0256(9) 0.0030(8) 0.0005(8) -0.0027(8)
C5 0.0280(9) 0.0331(10) 0.0238(9) 0.0022(8) -0.0028(7) -0.0058(8)
C6 0.0338(10) 0.0304(9) 0.0220(8) -0.0008(8) -0.0003(7) -0.0059(8)
C7 0.0520(12) 0.0361(10) 0.0220(9) -0.0030(8) -0.0012(9) -0.0004(10)
C8 0.0508(12) 0.0333(10) 0.0259(10) -0.0056(8) 0.0026(10) 0.0041(10)
C9 0.0335(10) 0.0298(9) 0.0264(9) -0.0043(8) 0.0003(9) -0.0012(9)
C10 0.0269(9) 0.0317(10) 0.0282(9) -0.0039(8) 0.0039(8) 0.0002(8)
C11 0.0308(9) 0.0324(10) 0.0240(9) 0.0057(8) 0.0013(8) -0.0030(8)
C12 0.0367(11) 0.0317(10) 0.0364(11) 0.0027(9) 0.0058(9) -0.0027(9)
C13 0.0542(14) 0.0402(12) 0.0549(14) 0.0168(11) 0.0105(12) 0.0052(11)
C14 0.0544(13) 0.0407(12) 0.0483(12) -0.0101(11) 0.0059(12) -0.0096(11)
C15 0.0377(10) 0.0401(11) 0.0232(9) 0.0036(8) -0.0003(9) -0.0092(10)
C16 0.0390(11) 0.0355(11) 0.0305(10) 0.0027(8) 0.0055(9) -0.0077(9)
C17 0.0472(14) 0.072(2) 0.060(2) -0.0145(14) 0.0025(13) 0.0167(13)
C21 0.0305(10) 0.0342(10) 0.0334(10) -0.0083(9) -0.0013(9) 0.0026(9)
C22 0.0379(11) 0.0324(10) 0.0392(11) -0.0073(9) -0.0082(9) 0.0087(9)
C23 0.0530(13) 0.0446(13) 0.0545(14) -0.0129(11) -0.0179(12) 0.0182(11)
C24 0.0569(14) 0.0381(12) 0.0449(12) 0.0028(10) -0.0044(11) 0.0000(11)
C25 0.0369(11) 0.0352(10) 0.0338(10) -0.0114(9) -0.0037(9) 0.0057(9)
C26 0.0369(11) 0.0345(10) 0.0382(11) -0.0060(9) -0.0044(10) 0.0045(9)
C27 0.0464(14) 0.085(2) 0.072(2) -0.019(2) -0.0297(13) 0.0189(14)
C28 0.087(2) 0.087(2) 0.077(3) -0.010(2) 0.010(2) 0.010(3)
Cl1 0.0454(7) 0.0677(8) 0.0743(9) 0.0026(7) 0.0152(7) 0.0062(7)
Cl2 0.088(2) 0.317(4) 0.204(3) -0.168(3) 0.005(2) 0.000(2)

loop_
_atom_site_label
_atom_site_type_symbol
_atom_site_fract_x
_atom_site_fract_y
_atom_site_fract_z
_atom_site_U_iso_or_equiv
_atom_site_thermal_displace_type
_atom_site_occupancy
_atom_site_calc_flag
_atom_site_refinement_flags
Mn Mn 0.02707(2) 0.02707(2) 0.0000 0.02615(9) Uani 1 d S
Cl Cl -0.09792(4) -0.09792(4) 0.0000 0.0438(2) Uani 1 d S
O11 O -0.12497(12) -0.13621(14) 0.14219(6) 0.0453(4) Uani 1 d .
O12 O -0.12272(13) -0.09922(13) 0.22452(6) 0.0455(4) Uani 1 d .
O21 O 0.13323(13) 0.3500(2) 0.09164(7) 0.0555(5) Uani 1 d .
O22 O 0.10622(13) 0.41997(14) 0.16669(6) 0.0496(4) Uani 1 d .
N1 N 0.14398(13) -0.05422(12) 0.02055(6) 0.0276(4) Uani 1 d .
N2 N 0.01828(13) 0.07481(12) 0.07060(6) 0.0278(4) Uani 1 d .
C1 C 0.2244(2) -0.08703(14) -0.00782(7) 0.0289(5) Uani 1 d .
C2 C 0.2819(2) -0.1572(2) 0.02120(8) 0.0367(5) Uani 1 d .
H2 H 0.3421(2) -0.1898(2) 0.01075(8) 0.044 Uiso 1 calc R
C3 C 0.2355(2) -0.1689(2) 0.06607(7) 0.0335(5) Uani 1 d .
H3 H 0.2554(2) -0.2133(2) 0.09235(7) 0.040 Uiso 1 calc R
C4 C 0.1504(2) -0.10191(14) 0.06684(7) 0.0276(4) Uani 1 d .
C5 C 0.09551(14) -0.07331(15) 0.10929(7) 0.0283(5) Uani 1 d .
C6 C 0.04392(14) 0.01750(15) 0.11174(7) 0.0287(4) Uani 1 d .
C7 C 0.0200(2) 0.0726(2) 0.15656(7) 0.0367(5) Uani 1 d .
H7 H 0.0273(2) 0.0494(2) 0.19023(7) 0.044 Uiso 1 calc R
C8 C -0.0149(2) 0.1638(2) 0.14210(8) 0.0367(5) Uani 1 d .
H8 H -0.0336(2) 0.2176(2) 0.16381(8) 0.044 Uiso 1 calc R
C9 C -0.0185(2) 0.1648(2) 0.08821(7) 0.0299(5) Uani 1 d .
C10 C -0.06248(15) 0.2398(2) 0.05884(7) 0.0289(5) Uani 1 d .
C11 C 0.11075(15) -0.13513(15) 0.15622(7) 0.0291(5) Uani 1 d .
H11 H 0.17494(15) -0.11956(15) 0.17432(7) 0.035 Uiso 1 calc R
C12 C 0.0796(2) -0.2439(2) 0.16020(8) 0.0349(5) Uani 1 d .
C13 C 0.1503(2) -0.3117(2) 0.18922(10) 0.0498(7) Uani 1 d .
H13A H 0.1234(2) -0.3804(2) 0.18962(10) 0.075 Uiso 1 calc R
H13B H 0.1568(2) -0.2870(2) 0.22388(10) 0.075 Uiso 1 calc R
H13C H 0.2166(2) -0.3116(2) 0.17298(10) 0.075 Uiso 1 calc R
C14 C 0.0260(2) -0.2943(2) 0.11646(9) 0.0478(6) Uani 1 d .
H14A H 0.0112(2) -0.3645(2) 0.12516(9) 0.072 Uiso 1 calc R
H14B H 0.0693(2) -0.2924(2) 0.08655(9) 0.072 Uiso 1 calc R
H14C H -0.0370(2) -0.2586(2) 0.10941(9) 0.072 Uiso 1 calc R
C15 C 0.0242(2) -0.1651(2) 0.19156(7) 0.0336(5) Uani 1 d .
H15 H 0.0427(2) -0.1653(2) 0.22809(7) 0.040 Uiso 1 calc R
C16 C -0.0802(2) -0.1338(2) 0.18159(8) 0.0350(5) Uani 1 d .
C17 C -0.2251(2) -0.0620(2) 0.21981(11) 0.0596(8) Uani 1 d .
H17A H -0.2490(2) -0.0388(2) 0.25277(11) 0.089 Uiso 1 calc R
H17B H -0.2688(2) -0.1163(2) 0.20763(11) 0.089 Uiso 1 calc R
H17C H -0.2265(2) -0.0059(2) 0.19584(11) 0.089 Uiso 1 calc R
C21 C -0.0987(2) 0.3345(2) 0.08340(8) 0.0327(5) Uani 1 d .
H21 H -0.1686(2) 0.3278(2) 0.09703(8) 0.039 Uiso 1 calc R
C22 C -0.0764(2) 0.4387(2) 0.06527(8) 0.0365(5) Uani 1 d .
C23 C -0.1628(2) 0.5128(2) 0.06928(10) 0.0507(7) Uani 1 d .
H23A H -0.1412(2) 0.5786(2) 0.05657(10) 0.076 Uiso 1 calc R
H23B H -0.1833(2) 0.5191(2) 0.10462(10) 0.076 Uiso 1 calc R
H23C H -0.2198(2) 0.4885(2) 0.04923(10) 0.076 Uiso 1 calc R
C24 C -0.0071(2) 0.4590(2) 0.02164(9) 0.0466(6) Uani 1 d .
H24A H -0.0028(2) 0.5318(2) 0.01586(9) 0.070 Uiso 1 calc R
H24B H -0.0334(2) 0.4261(2) -0.00867(9) 0.070 Uiso 1 calc R
H24C H 0.0600(2) 0.4325(2) 0.02928(9) 0.070 Uiso 1 calc R
C25 C -0.0331(2) 0.4034(2) 0.11551(8) 0.0353(5) Uani 1 d .
H25 H -0.0675(2) 0.4318(2) 0.14589(8) 0.042 Uiso 1 calc R
C26 C 0.0761(2) 0.3872(2) 0.12160(8) 0.0366(5) Uani 1 d .
C27 C 0.2134(2) 0.4117(3) 0.17717(12) 0.0679(9) Uani 1 d .
H27A H 0.2273(2) 0.4377(3) 0.21103(12) 0.102 Uiso 1 calc R
H27B H 0.2512(2) 0.4510(3) 0.15228(12) 0.102 Uiso 1 calc R
H27C H 0.2338(2) 0.3409(3) 0.17525(12) 0.102 Uiso 1 calc R
C28 C 0.2116(3) 0.2116(3) 0.0000 0.0833(15) Uani 1 d S
Cl1 Cl 0.16163(11) 0.27488(13) -0.04576(6) 0.0625(4) Uani 0.50 d P
Cl2 Cl 0.3133(2) 0.2563(3) 0.02525(13) 0.203(2) Uani 0.50 d P

loop_
_atom_type_symbol
_atom_type_description
_atom_type_scat_dispersion_real
_atom_type_scat_dispersion_imag
_atom_type_scat_source
C C 0.0033 0.0016 'International Tables Vol C Tables 4.2.6.8 and 6.1.1.4'
H H 0.0000 0.0000 'International Tables Vol C Tables 4.2.6.8 and 6.1.1.4'
N N 0.0061 0.0033 'International Tables Vol C Tables 4.2.6.8 and 6.1.1.4'
O O 0.0106 0.0060 'International Tables Vol C Tables 4.2.6.8 and 6.1.1.4'
Cl Cl 0.1484 0.1585 'International Tables Vol C Tables 4.2.6.8 and 6.1.1.4'
Mn Mn 0.3368 0.7283 'International Tables Vol C Tables 4.2.6.8 and 6.1.1.4'

loop_
_geom_angle_atom_site_label_1
_geom_angle_atom_site_label_2
_geom_angle_atom_site_label_3
_geom_angle
_geom_angle_site_symmetry_1
_geom_angle_site_symmetry_3
N1 Mn N1 160.44(10) . 7
N1 Mn N2 87.71(7) . .
N1 Mn N2 88.70(7) 7 .
N1 Mn N2 88.69(7) . 7
N1 Mn N2 87.71(7) 7 7
N2 Mn N2 158.72(10) . 7
N1 Mn Cl 99.78(5) . .
N1 Mn Cl 99.78(5) 7 .
N2 Mn Cl 100.64(5) . .
N2 Mn Cl 100.64(5) 7 .
C16 O12 C17 115.8(2) . .
C26 O22 C27 116.1(2) . .
C1 N1 C4 107.0(2) . .
C1 N1 Mn 129.34(13) . .
C4 N1 Mn 123.05(13) . .
C9 N2 C6 107.5(2) . .
C9 N2 Mn 128.40(13) . .
C6 N2 Mn 124.02(13) . .
N1 C1 C10 124.4(2) . 7
N1 C1 C2 109.0(2) . .
C10 C1 C2 126.3(2) 7 .
C3 C2 C1 107.8(2) . .
C2 C3 C4 107.5(2) . .
N1 C4 C5 124.0(2) . .
N1 C4 C3 108.6(2) . .
C5 C4 C3 126.2(2) . .
C6 C5 C4 122.2(2) . .
C6 C5 C11 120.1(2) . .
C4 C5 C11 116.7(2) . .
N2 C6 C5 124.5(2) . .
N2 C6 C7 108.8(2) . .
C5 C6 C7 126.3(2) . .
C8 C7 C6 107.4(2) . .
C7 C8 C9 107.6(2) . .
N2 C9 C10 125.5(2) . .
N2 C9 C8 108.7(2) . .
C10 C9 C8 125.4(2) . .
C9 C10 C1 122.1(2) . 7
C9 C10 C21 119.5(2) . .
C1 C10 C21 117.8(2) 7 .
C5 C11 C12 123.0(2) . .
C5 C11 C15 123.1(2) . .
C12 C11 C15 60.20(13) . .
C11 C12 C13 115.8(2) . .
C11 C12 C14 119.9(2) . .
C13 C12 C14 114.8(2) . .
C11 C12 C15 60.85(14) . .
C13 C12 C15 115.5(2) . .
C14 C12 C15 119.6(2) . .
C16 C15 C12 123.4(2) . .
C16 C15 C11 121.5(2) . .
C12 C15 C11 58.95(13) . .
O11 C16 O12 122.3(2) . .
O11 C16 C15 127.9(2) . .
O12 C16 C15 109.8(2) . .
C22 C21 C10 125.1(2) . .
C22 C21 C25 60.72(14) . .
C10 C21 C25 124.4(2) . .
C21 C22 C24 122.3(2) . .
C21 C22 C23 115.4(2) . .
C24 C22 C23 113.7(2) . .
C21 C22 C25 60.55(14) . .
C24 C22 C25 119.8(2) . .
C23 C22 C25 115.1(2) . .
C26 C25 C21 122.4(2) . .
C26 C25 C22 120.7(2) . .
C21 C25 C22 58.73(14) . .
O21 C26 O22 122.4(2) . .
O21 C26 C25 127.4(2) . .
O22 C26 C25 110.2(2) . .
Cl1 C28 Cl1 171.2(4) . 7
Cl1 C28 Cl2 117.5(4) . .
Cl1 C28 Cl2 53.7(2) 7 .
Cl1 C28 Cl2 53.7(2) . 7
Cl1 C28 Cl2 117.5(4) 7 7
Cl2 C28 Cl2 63.9(4) . 7
Cl2 Cl1 C28 63.2(2) 7 .
Cl1 Cl2 C28 63.1(2) 7 .
Cl1 Cl2 Cl2 121.08(14) 7 7
C28 Cl2 Cl2 58.1(2) . 7

loop_
_geom_bond_atom_site_label_1
_geom_bond_atom_site_label_2
_geom_bond_distance
_geom_bond_site_symmetry_2
Mn N1 1.968(2) .
Mn N1 1.968(2) 7
Mn N2 1.981(2) .
Mn N2 1.981(2) 7
Mn Cl 2.3475(9) .
O11 C16 1.203(3) .
O12 C16 1.352(3) .
O12 C17 1.451(3) .
O21 C26 1.205(3) .
O22 C26 1.334(3) .
O22 C27 1.454(3) .
N1 C1 1.378(3) .
N1 C4 1.384(2) .
N2 C9 1.373(3) .
N2 C6 1.373(2) .
C1 C10 1.407(3) 7
C1 C2 1.430(3) .
C2 C3 1.350(3) .
C3 C4 1.439(3) .
C4 C5 1.394(3) .
C5 C6 1.389(3) .
C5 C11 1.505(3) .
C6 C7 1.432(3) .
C7 C8 1.353(3) .
C8 C9 1.431(3) .
C9 C10 1.393(3) .
C10 C1 1.407(3) 7
C10 C21 1.496(3) .
C11 C12 1.507(3) .
C11 C15 1.536(3) .
C12 C13 1.511(3) .
C12 C14 1.516(3) .
C12 C15 1.526(3) .
C15 C16 1.470(3) .
C21 C22 1.495(3) .
C21 C25 1.523(3) .
C22 C24 1.503(3) .
C22 C23 1.514(3) .
C22 C25 1.526(3) .
C25 C26 1.476(3) .
C28 Cl1 1.619(2) .
C28 Cl1 1.619(2) 7
C28 Cl2 1.620(6) .
C28 Cl2 1.620(6) 7
Cl1 Cl2 1.462(5) 7
Cl2 Cl1 1.462(5) 7
Cl2 Cl2 1.715(8) 7
